data_1513705
loop_
_publ_author_name
'Aikawa, Kohsuke'
'Shimizu, Natsumi'
'Honda, Kazuya'
'Hioki, Y\=uta'
'Mikami, Koichi'

_publ_section_title
;
 Effect of the trifluoromethyl group on torquoselectivity in the 4\p
 ring-opening reaction of oxetenes: stereoselective synthesis of
 tetrasubstituted olefins
;
_journal_issue 1
_journal_name_full 'Chemical Science'
_journal_page_first 410
_journal_paper_doi 10.1039/c3sc52548a
_journal_volume 5
_journal_year 2014
_chemical_formula_moiety 'C20 H13 F6 N O6'
_chemical_formula_sum 'C20 H13 F6 N O6'
_chemical_formula_weight 477.32
_space_group_IT_number 15
_symmetry_cell_setting monoclinic
_symmetry_Int_Tables_number 15
_symmetry_space_group_name_Hall '-C 2yc'
_symmetry_space_group_name_H-M 'C 1 2/c 1'
_atom_sites_solution_hydrogens geom
_atom_sites_solution_primary direct
_atom_sites_solution_secondary difmap
_cell_angle_alpha 90.0000
_cell_angle_beta 92.449(6)
_cell_angle_gamma 90.0000
_cell_formula_units_Z 8
_cell_length_a 22.067(11)
_cell_length_b 6.117(3)
_cell_length_c 29.455(15)
_cell_measurement_reflns_used 4541
_cell_measurement_temperature 93
_cell_measurement_theta_max 27.50
_cell_measurement_theta_min 2.70
_cell_volume 3972(3)
_computing_cell_refinement 'CrystalClear-SM Expert 2.0 r4'
_computing_data_collection 'CrystalClear-SM Expert 2.0 r4 (Rigaku, 2009)'
_computing_data_reduction 'CrystalClear-SM Expert 2.0 r4'
_computing_molecular_graphics 'CrystalStructure 4.0'
_computing_publication_material 'CrystalStructure 4.0 (Rigaku, 2011)'
_computing_structure_refinement 'SHELXL97 (Sheldrick, 2008)'
_computing_structure_solution 'Il Milione (Burla, et al., 2007)'
_diffrn_ambient_temperature 93
_diffrn_detector_area_resol_mean 6.827
_diffrn_measured_fraction_theta_full 0.995
_diffrn_measured_fraction_theta_max 0.995
_diffrn_measurement_device_type 'Rigaku XtaLAB mini'
_diffrn_measurement_method \w
_diffrn_radiation_type 'Mo K\a'
_diffrn_radiation_wavelength 0.71075
_diffrn_reflns_av_R_equivalents 0.0249
_diffrn_reflns_limit_h_max 27
_diffrn_reflns_limit_h_min -28
_diffrn_reflns_limit_k_max 6
_diffrn_reflns_limit_k_min -7
_diffrn_reflns_limit_l_max 38
_diffrn_reflns_limit_l_min -38
_diffrn_reflns_number 13294
_diffrn_reflns_theta_full 27.50
_diffrn_reflns_theta_max 27.50
_diffrn_reflns_theta_min 2.77
_diffrn_standards_number 0
_exptl_absorpt_coefficient_mu 0.153
_exptl_absorpt_correction_T_max 0.991
_exptl_absorpt_correction_T_min 0.903
_exptl_absorpt_correction_type multi-scan
_exptl_absorpt_process_details 'REQAB (Rigaku, 1998)'
_exptl_crystal_colour colorless
_exptl_crystal_density_diffrn 1.596
_exptl_crystal_density_method 'not measured'
_exptl_crystal_description plate
_exptl_crystal_F_000 1936.00
_exptl_crystal_size_max 0.260
_exptl_crystal_size_mid 0.090
_exptl_crystal_size_min 0.060
_refine_diff_density_max 0.34
_refine_diff_density_min -0.29
_refine_ls_extinction_method none
_refine_ls_goodness_of_fit_ref 1.048
_refine_ls_hydrogen_treatment constr
_refine_ls_number_parameters 299
_refine_ls_number_reflns 4538
_refine_ls_number_restraints 0
_refine_ls_R_factor_gt 0.0417
_refine_ls_shift/su_max 0.001
_refine_ls_structure_factor_coef Fsqd
_refine_ls_weighting_details 'w = 1/[\s^2^(Fo^2^)+(0.0514P)^2^+4.4287P] where P=(Fo^2^+2Fc^2^)/3'
_refine_ls_weighting_scheme calc
_refine_ls_wR_factor_ref 0.1140
_reflns_number_gt 3433
_reflns_number_total 4538
_reflns_threshold_expression F^2^>2.0\s(F^2^)
_cod_data_source_file c3sc52548a.txt
_cod_data_source_block SX031
_cod_database_code 1513705

loop_
_symmetry_equiv_pos_site_id
_symmetry_equiv_pos_as_xyz
1 +X,+Y,+Z
2 -X,+Y,1/2-Z
3 -X,-Y,-Z
4 +X,-Y,1/2+Z
5 1/2+X,1/2+Y,+Z
6 1/2-X,1/2+Y,1/2-Z
7 1/2-X,1/2-Y,-Z
8 1/2+X,1/2-Y,1/2+Z

loop_
_atom_site_label
_atom_site_type_symbol
_atom_site_fract_x
_atom_site_fract_y
_atom_site_fract_z
_atom_site_U_iso_or_equiv
_atom_site_adp_type
_atom_site_occupancy
_atom_site_symmetry_multiplicity
_atom_site_calc_flag
_atom_site_refinement_flags
F3 F 0.45659(5) 0.1181(2) 0.09032(4) 0.0360(3) Uani 1 8 d .
F5 F 0.50093(6) 0.1700(2) 0.02825(4) 0.0491(4) Uani 1 8 d .
F22 F 0.49147(6) 0.75643(18) 0.14037(4) 0.0360(3) Uani 1 8 d .
F23 F 0.43350(5) 0.5035(2) 0.16327(5) 0.0496(4) Uani 1 8 d .
F24 F 0.50798(6) 0.6123(2) 0.20647(4) 0.0437(3) Uani 1 8 d .
F25 F 0.44936(5) 0.4288(2) 0.05667(5) 0.0462(3) Uani 1 8 d .
O2 O 0.67348(6) -0.2121(2) 0.30365(4) 0.0299(3) Uani 1 8 d .
O4 O 0.73654(7) -0.1892(2) -0.13316(5) 0.0383(4) Uani 1 8 d .
O26 O 0.58027(5) 0.1695(2) 0.11095(4) 0.0210(3) Uani 1 8 d .
O27 O 0.60520(5) 0.4012(2) 0.03175(4) 0.0225(3) Uani 1 8 d .
O28 O 0.66873(6) 0.6826(2) 0.02351(4) 0.0293(3) Uani 1 8 d .
O29 O 0.80126(6) 0.0688(2) -0.14381(5) 0.0321(3) Uani 1 8 d .
N30 N 0.75748(7) -0.0079(3) -0.12497(5) 0.0252(3) Uani 1 8 d .
C2 C 0.67687(7) 0.3690(3) -0.02443(5) 0.0194(3) Uani 1 8 d .
C3 C 0.65116(7) 0.5045(3) 0.01200(5) 0.0198(3) Uani 1 8 d .
C4 C 0.75442(8) 0.3268(3) -0.07866(6) 0.0223(3) Uani 1 8 d .
C5 C 0.65251(8) 0.1660(3) -0.03652(6) 0.0226(3) Uani 1 8 d .
C6 C 0.72905(7) 0.1261(3) -0.09018(5) 0.0205(3) Uani 1 8 d .
C7 C 0.72766(7) 0.4488(3) -0.04552(6) 0.0209(3) Uani 1 8 d .
C8 C 0.56722(7) 0.2357(3) 0.15507(5) 0.0192(3) Uani 1 8 d .
C9 C 0.59402(7) 0.1181(3) 0.19349(6) 0.0205(3) Uani 1 8 d .
C10 C 0.62879(8) -0.0669(3) 0.18592(6) 0.0232(4) Uani 1 8 d .
C11 C 0.67860(8) 0.0430(3) -0.06996(6) 0.0243(4) Uani 1 8 d .
C12 C 0.57957(8) 0.5157(3) 0.06886(6) 0.0219(3) Uani 1 8 d .
C13 C 0.54244(7) 0.3521(3) 0.09418(5) 0.0202(3) Uani 1 8 d .
C14 C 0.65586(8) -0.1837(3) 0.22194(6) 0.0246(4) Uani 1 8 d .
C15 C 0.64804(8) -0.1135(3) 0.26607(6) 0.0238(4) Uani 1 8 d .
C16 C 0.58633(8) 0.1860(3) 0.23827(6) 0.0272(4) Uani 1 8 d .
C17 C 0.61304(9) 0.0705(3) 0.27421(6) 0.0289(4) Uani 1 8 d .
C18 C 0.53117(7) 0.4054(3) 0.14292(5) 0.0211(3) Uani 1 8 d .
C19 C 0.49158(8) 0.5677(3) 0.16332(6) 0.0271(4) Uani 1 8 d .
C20 C 0.71111(11) -0.3985(3) 0.29644(7) 0.0391(5) Uani 1 8 d .
C21 C 0.48732(8) 0.2636(3) 0.06697(6) 0.0271(4) Uani 1 8 d .
H4 H 0.78924 0.37909 -0.09315 0.0267 Uiso 1 8 calc R
H5 H 0.61804 0.11211 -0.02183 0.0271 Uiso 1 8 calc R
H7 H 0.74395 0.58743 -0.03709 0.0251 Uiso 1 8 calc R
H10 H 0.63417 -0.11436 0.15565 0.0278 Uiso 1 8 calc R
H11 H 0.66224 -0.09501 -0.07877 0.0291 Uiso 1 8 calc R
H12A H 0.55354 0.63708 0.05734 0.0262 Uiso 1 8 calc R
H12B H 0.61213 0.57706 0.08922 0.0262 Uiso 1 8 calc R
H14 H 0.67942 -0.31007 0.21634 0.0295 Uiso 1 8 calc R
H16 H 0.56265 0.31195 0.244 0.0326 Uiso 1 8 calc R
H17 H 0.60748 0.11694 0.30452 0.0347 Uiso 1 8 calc R
H20A H 0.68781 -0.50932 0.27917 0.0469 Uiso 1 8 calc R
H20B H 0.72503 -0.45936 0.32584 0.0469 Uiso 1 8 calc R
H20C H 0.74624 -0.35432 0.27936 0.0469 Uiso 1 8 calc R

loop_
_atom_site_aniso_label
_atom_site_aniso_U_11
_atom_site_aniso_U_22
_atom_site_aniso_U_33
_atom_site_aniso_U_12
_atom_site_aniso_U_13
_atom_site_aniso_U_23
F3 0.0271(6) 0.0394(7) 0.0410(6) -0.0130(5) -0.0065(5) 0.0127(5)
F5 0.0429(7) 0.0702(10) 0.0341(7) -0.0254(7) 0.0004(5) -0.0190(6)
F22 0.0499(7) 0.0262(6) 0.0325(6) 0.0088(5) 0.0087(5) 0.0099(5)
F23 0.0246(6) 0.0450(8) 0.0807(10) 0.0065(6) 0.0210(6) 0.0067(7)
F24 0.0640(8) 0.0452(7) 0.0226(5) 0.0230(7) 0.0101(5) 0.0009(5)
F25 0.0338(7) 0.0442(8) 0.0584(8) -0.0001(6) -0.0231(6) 0.0173(6)
O2 0.0333(7) 0.0303(7) 0.0256(6) 0.0051(6) -0.0047(5) 0.0069(5)
O4 0.0477(9) 0.0250(7) 0.0434(8) -0.0082(7) 0.0154(7) -0.0120(6)
O26 0.0212(6) 0.0236(6) 0.0182(6) 0.0009(5) -0.0001(4) 0.0010(5)
O27 0.0246(6) 0.0243(6) 0.0191(6) -0.0061(5) 0.0050(5) -0.0010(5)
O28 0.0302(7) 0.0246(7) 0.0339(7) -0.0079(6) 0.0090(5) -0.0061(5)
O29 0.0228(6) 0.0404(8) 0.0337(7) -0.0048(6) 0.0083(5) -0.0086(6)
N30 0.0241(8) 0.0254(8) 0.0260(7) 0.0007(6) 0.0002(6) -0.0035(6)
C2 0.0172(7) 0.0204(8) 0.0204(8) -0.0010(7) -0.0036(6) 0.0021(6)
C3 0.0177(8) 0.0213(9) 0.0200(8) -0.0025(7) -0.0019(6) 0.0034(6)
C4 0.0191(8) 0.0240(9) 0.0237(8) -0.0018(7) 0.0007(6) 0.0025(7)
C5 0.0183(8) 0.0231(9) 0.0265(8) -0.0047(7) 0.0016(6) 0.0003(7)
C6 0.0191(8) 0.0214(9) 0.0208(8) 0.0001(7) -0.0009(6) -0.0013(6)
C7 0.0200(8) 0.0204(9) 0.0222(8) -0.0043(7) -0.0007(6) 0.0013(6)
C8 0.0175(8) 0.0225(8) 0.0179(7) -0.0022(7) 0.0027(6) -0.0006(6)
C9 0.0174(8) 0.0230(9) 0.0212(8) -0.0010(7) 0.0010(6) 0.0034(7)
C10 0.0232(8) 0.0249(9) 0.0216(8) 0.0002(7) 0.0010(6) -0.0004(7)
C11 0.0213(8) 0.0219(9) 0.0295(9) -0.0038(7) -0.0005(7) -0.0022(7)
C12 0.0227(8) 0.0232(9) 0.0198(8) -0.0024(7) 0.0025(6) 0.0005(7)
C13 0.0184(8) 0.0222(9) 0.0198(8) 0.0010(7) -0.0002(6) 0.0024(6)
C14 0.0239(9) 0.0213(9) 0.0282(9) 0.0023(7) -0.0013(7) 0.0006(7)
C15 0.0210(8) 0.0254(9) 0.0246(8) -0.0022(7) -0.0034(6) 0.0060(7)
C16 0.0284(9) 0.0317(10) 0.0215(8) 0.0099(8) 0.0028(7) 0.0008(7)
C17 0.0325(10) 0.0363(11) 0.0182(8) 0.0088(8) 0.0019(7) 0.0018(7)
C18 0.0187(8) 0.0262(9) 0.0186(8) -0.0014(7) 0.0025(6) 0.0040(7)
C19 0.0273(9) 0.0268(10) 0.0277(9) 0.0037(8) 0.0074(7) 0.0075(7)
C20 0.0544(13) 0.0241(10) 0.0372(11) 0.0110(10) -0.0162(10) 0.0029(8)
C21 0.0243(9) 0.0293(10) 0.0273(9) -0.0046(8) -0.0024(7) 0.0052(7)

loop_
_atom_type_symbol
_atom_type_description
_atom_type_scat_dispersion_real
_atom_type_scat_dispersion_imag
_atom_type_scat_source
C C 0.0033 0.0016
;
International Tables for Crystallography
(1992, Vol. C, Tables 4.2.6.8 and 6.1.1.4)
;
H H 0.0000 0.0000
;
International Tables for Crystallography
(1992, Vol. C, Table 6.1.1.4)
;
F F 0.0171 0.0103
;
International Tables for Crystallography
(1992, Vol. C, Tables 4.2.6.8 and 6.1.1.4)
;
N N 0.0061 0.0033
;
International Tables for Crystallography
(1992, Vol. C, Tables 4.2.6.8 and 6.1.1.4)
;
O O 0.0106 0.0060
;
International Tables for Crystallography
(1992, Vol. C, Tables 4.2.6.8 and 6.1.1.4)
;

loop_
_geom_angle_atom_site_label_1
_geom_angle_atom_site_label_2
_geom_angle_atom_site_label_3
_geom_angle
_geom_angle_publ_flag
C15 O2 C20 117.00(14) yes
C8 O26 C13 87.46(11) yes
C3 O27 C12 115.38(13) yes
O4 N30 O29 123.78(16) yes
O4 N30 C6 118.27(15) yes
O29 N30 C6 117.95(15) yes
C3 C2 C5 121.73(15) yes
C3 C2 C7 117.77(15) yes
C5 C2 C7 120.47(15) yes
O27 C3 O28 122.92(15) yes
O27 C3 C2 111.57(14) yes
O28 C3 C2 125.51(15) yes
C6 C4 C7 118.11(16) yes
C2 C5 C11 119.91(16) yes
N30 C6 C4 118.92(15) yes
N30 C6 C11 118.05(15) yes
C4 C6 C11 123.02(16) yes
C2 C7 C4 120.18(16) yes
O26 C8 C9 119.21(14) yes
O26 C8 C13 47.62(9) yes
O26 C8 C18 96.82(12) yes
C9 C8 C13 166.77(14) yes
C9 C8 C18 143.96(15) yes
C13 C8 C18 49.20(9) yes
C8 C9 C10 119.30(16) yes
C8 C9 C16 121.84(16) yes
C10 C9 C16 118.85(16) yes
C9 C10 C14 121.14(17) yes
C5 C11 C6 118.29(16) yes
O27 C12 C13 107.03(14) yes
O26 C13 C8 44.92(8) yes
O26 C13 C12 110.96(13) yes
O26 C13 C18 87.62(11) yes
O26 C13 C21 109.62(14) yes
C8 C13 C12 123.34(12) yes
C8 C13 C18 42.70(9) yes
C8 C13 C21 121.99(13) yes
C12 C13 C18 116.33(14) yes
C12 C13 C21 114.36(14) yes
C18 C13 C21 114.68(14) yes
C10 C14 C15 119.27(17) yes
O2 C15 C14 124.19(17) yes
O2 C15 C17 115.54(16) yes
C14 C15 C17 120.26(16) yes
C9 C16 C17 120.30(17) yes
C15 C17 C16 120.17(17) yes
C8 C18 C13 88.10(13) yes
C8 C18 C19 140.14(15) yes
C13 C18 C19 131.54(14) yes
F22 C19 F23 105.73(15) yes
F22 C19 F24 107.42(15) yes
F22 C19 C18 111.42(15) yes
F23 C19 F24 106.33(15) yes
F23 C19 C18 112.78(16) yes
F24 C19 C18 112.71(15) yes
F3 C21 F5 107.21(16) yes
F3 C21 F25 107.14(15) yes
F3 C21 C13 112.24(14) yes
F5 C21 F25 107.13(15) yes
F5 C21 C13 113.65(15) yes
F25 C21 C13 109.16(15) yes
C6 C4 H4 120.938 no
C7 C4 H4 120.948 no
C2 C5 H5 120.040 no
C11 C5 H5 120.045 no
C2 C7 H7 119.920 no
C4 C7 H7 119.899 no
C9 C10 H10 119.427 no
C14 C10 H10 119.435 no
C5 C11 H11 120.846 no
C6 C11 H11 120.862 no
O27 C12 H12A 110.296 no
O27 C12 H12B 110.316 no
C13 C12 H12A 110.315 no
C13 C12 H12B 110.317 no
H12A C12 H12B 108.564 no
C10 C14 H14 120.362 no
C15 C14 H14 120.368 no
C9 C16 H16 119.850 no
C17 C16 H16 119.852 no
C15 C17 H17 119.917 no
C16 C17 H17 119.908 no
O2 C20 H20A 109.460 no
O2 C20 H20B 109.481 no
O2 C20 H20C 109.472 no
H20A C20 H20B 109.475 no
H20A C20 H20C 109.462 no
H20B C20 H20C 109.478 no

loop_
_geom_bond_atom_site_label_1
_geom_bond_atom_site_label_2
_geom_bond_distance
_geom_bond_publ_flag
F3 C21 1.329(2) yes
F5 C21 1.322(2) yes
F22 C19 1.338(2) yes
F23 C19 1.340(2) yes
F24 C19 1.335(2) yes
F25 C21 1.339(2) yes
O2 C15 1.360(2) yes
O2 C20 1.431(3) yes
O4 N30 1.222(2) yes
O26 C8 1.403(2) yes
O26 C13 1.468(2) yes
O27 C3 1.348(2) yes
O27 C12 1.434(2) yes
O28 C3 1.200(2) yes
O29 N30 1.228(2) yes
N30 C6 1.473(2) yes
C2 C3 1.487(2) yes
C2 C5 1.393(2) yes
C2 C7 1.393(2) yes
C4 C6 1.386(2) yes
C4 C7 1.381(3) yes
C5 C11 1.384(3) yes
C6 C11 1.382(2) yes
C8 C9 1.446(2) yes
C8 C13 1.985(2) yes
C8 C18 1.347(2) yes
C9 C10 1.390(2) yes
C9 C16 1.400(3) yes
C10 C14 1.392(3) yes
C12 C13 1.510(2) yes
C13 C18 1.503(2) yes
C13 C21 1.527(2) yes
C14 C15 1.387(3) yes
C15 C17 1.392(3) yes
C16 C17 1.383(3) yes
C18 C19 1.468(3) yes
C4 H4 0.950 no
C5 H5 0.950 no
C7 H7 0.950 no
C10 H10 0.950 no
C11 H11 0.950 no
C12 H12A 0.990 no
C12 H12B 0.990 no
C14 H14 0.950 no
C16 H16 0.950 no
C17 H17 0.950 no
C20 H20A 0.980 no
C20 H20B 0.980 no
C20 H20C 0.980 no

loop_
_geom_contact_atom_site_label_1
_geom_contact_atom_site_label_2
_geom_contact_distance
_geom_contact_publ_flag
_geom_contact_site_symmetry_2
F3 F23 3.245(2) no .
F3 O26 2.788(2) no .
F3 C8 3.117(2) no .
F3 C18 2.825(2) no .
F3 C19 3.555(3) no .
F5 O26 2.938(2) no .
F5 O27 2.699(2) no .
F5 C12 2.956(2) no .
F22 F25 3.281(2) no .
F22 C12 3.276(2) no .
F22 C13 3.060(2) no .
F23 F25 3.207(3) no .
F23 C8 3.393(2) no .
F23 C13 3.346(2) no .
F23 C21 3.449(3) no .
F24 C8 3.078(2) no .
F24 C9 3.599(3) no .
F24 C16 3.245(3) no .
F25 O27 3.551(2) no .
F25 C12 2.929(3) no .
F25 C18 3.056(2) no .
F25 C19 3.348(3) no .
O4 C4 3.556(3) no .
O4 C11 2.706(2) no .
O26 O27 2.804(2) no .
O26 C10 2.813(2) no .
O26 C19 3.522(2) no .
O27 C5 2.717(2) no .
O27 C21 2.963(2) no .
O28 C7 2.846(2) no .
O28 C12 2.631(2) no .
O29 C4 2.722(2) no .
O29 C11 3.548(3) no .
C2 C6 2.734(2) no .
C4 C5 2.794(3) no .
C7 C11 2.790(3) no .
C9 C15 2.789(3) no .
C10 C17 2.769(3) no .
C12 C19 3.475(3) no .
C14 C16 2.786(3) no .
C14 C20 2.793(3) no .
C16 C18 3.298(3) no .
C19 C21 3.391(3) no .
F3 F22 2.7501(19) no 1_545
F3 C5 3.317(2) no 3_655
F3 C11 3.174(3) no 3_655
F5 F5 2.663(2) no 3_655
F22 F3 2.7501(19) no 1_565
F22 O26 3.335(2) no 1_565
F22 C8 3.393(2) no 1_565
F22 C9 3.487(2) no 1_565
F22 C10 3.436(3) no 1_565
F23 O2 3.122(2) no 2_665
F23 C16 3.533(3) no 2_655
F23 C17 3.409(3) no 2_655
F23 C20 3.504(3) no 2_665
F24 F24 2.603(2) no 2_655
F24 C10 3.386(3) no 1_565
F24 C14 3.505(3) no 1_565
F25 O27 3.008(2) no 3_665
F25 O28 3.508(2) no 3_665
F25 C2 3.157(2) no 3_665
F25 C3 2.966(2) no 3_665
F25 C5 3.381(2) no 3_665
O2 F23 3.122(2) no 2_645
O2 O4 3.347(2) no 4_555
O2 O29 3.277(2) no 4_555
O2 N30 3.055(2) no 4_555
O2 C6 3.351(2) no 4_555
O4 O2 3.347(2) no 4_554
O4 C4 3.383(3) no 1_545
O4 C7 3.413(3) no 1_545
O4 C20 3.298(3) no 4_544
O26 F22 3.335(2) no 1_545
O26 O29 3.181(2) no 7_655
O27 F25 3.008(2) no 3_665
O28 F25 3.508(2) no 3_665
O28 N30 3.508(2) no 7_655
O28 C5 3.456(3) no 1_565
O28 C6 3.483(2) no 7_655
O28 C7 3.257(2) no 7_665
O28 C11 3.541(3) no 1_565
O29 O2 3.277(2) no 4_554
O29 O26 3.181(2) no 7_655
O29 C8 3.169(2) no 7_655
O29 C9 3.382(2) no 7_655
O29 C12 3.400(3) no 7_655
O29 C14 3.454(3) no 7_645
O29 C20 3.290(3) no 4_554
N30 O2 3.055(2) no 4_554
N30 O28 3.508(2) no 7_655
N30 C20 3.519(3) no 4_554
C2 F25 3.157(2) no 3_665
C2 C4 3.544(3) no 7_655
C2 C7 3.477(2) no 7_655
C3 F25 2.966(2) no 3_665
C3 C4 3.457(3) no 7_655
C3 C6 3.523(2) no 7_655
C4 O4 3.383(3) no 1_565
C4 C2 3.544(3) no 7_655
C4 C3 3.457(3) no 7_655
C5 F3 3.317(2) no 3_655
C5 F25 3.381(2) no 3_665
C5 O28 3.456(3) no 1_545
C5 C7 3.575(3) no 7_655
C6 O2 3.351(2) no 4_554
C6 O28 3.483(2) no 7_655
C6 C3 3.523(2) no 7_655
C7 O4 3.413(3) no 1_565
C7 O28 3.257(2) no 7_665
C7 C2 3.477(2) no 7_655
C7 C5 3.575(3) no 7_655
C8 F22 3.393(2) no 1_545
C8 O29 3.169(2) no 7_655
C9 F22 3.487(2) no 1_545
C9 O29 3.382(2) no 7_655
C10 F22 3.436(3) no 1_545
C10 F24 3.386(3) no 1_545
C11 F3 3.174(3) no 3_655
C11 O28 3.541(3) no 1_545
C12 O29 3.400(3) no 7_655
C14 F24 3.505(3) no 1_545
C14 O29 3.454(3) no 7_645
C14 C20 3.477(3) no 6_655
C16 F23 3.533(3) no 2_655
C17 F23 3.409(3) no 2_655
C20 F23 3.504(3) no 2_645
C20 O4 3.298(3) no 4_545
C20 O29 3.290(3) no 4_555
C20 N30 3.519(3) no 4_555
C20 C14 3.477(3) no 6_645
F5 H5 3.0505 no .
F5 H12A 3.1877 no .
F22 H12A 2.9456 no .
F22 H12B 3.3024 no .
F24 H16 2.4368 no .
F25 H12A 2.6277 no .
O2 H14 2.6493 no .
O2 H17 2.4853 no .
O4 H11 2.4106 no .
O26 H10 2.4553 no .
O26 H12A 3.3082 no .
O26 H12B 2.6756 no .
O27 H5 2.3951 no .
O28 H7 2.5561 no .
O28 H12A 2.7836 no .
O28 H12B 2.4351 no .
O29 H4 2.4358 no .
N30 H4 2.6298 no .
N30 H11 2.6072 no .
C2 H4 3.2678 no .
C2 H11 3.2680 no .
C3 H5 2.6880 no .
C3 H7 2.6065 no .
C3 H12A 2.7070 no .
C3 H12B 2.5059 no .
C4 H11 3.2857 no .
C5 H7 3.2740 no .
C6 H5 3.2377 no .
C6 H7 3.2362 no .
C7 H5 3.2747 no .
C8 H10 2.6011 no .
C8 H12B 3.0445 no .
C8 H16 2.6668 no .
C9 H14 3.2794 no .
C9 H17 3.2712 no .
C10 H16 3.2619 no .
C11 H4 3.2858 no .
C14 H17 3.2650 no .
C14 H20A 2.6842 no .
C14 H20C 2.7639 no .
C15 H10 3.2537 no .
C15 H16 3.2623 no .
C15 H20A 2.5983 no .
C15 H20B 3.1945 no .
C15 H20C 2.6355 no .
C16 H10 3.2606 no .
C17 H14 3.2686 no .
C18 H12A 2.9518 no .
C18 H12B 2.6530 no .
C18 H16 3.0817 no .
C19 H12A 3.4870 no .
C19 H12B 3.5128 no .
C19 H16 3.1993 no .
C20 H14 2.4914 no .
C21 H12A 2.7330 no .
C21 H12B 3.3965 no .
H4 H7 2.3432 no .
H5 H11 2.3472 no .
H10 H14 2.3395 no .
H14 H20A 2.2171 no .
H14 H20B 3.4601 no .
H14 H20C 2.3365 no .
H16 H17 2.3299 no .
F3 H5 2.9122 no 3_655
F3 H11 2.6335 no 3_655
F3 H17 3.4594 no 2_655
F5 H5 3.1405 no 3_655
F5 H12A 3.5528 no 1_545
F5 H12A 2.9891 no 3_665
F22 H10 3.2592 no 1_565
F22 H17 3.5452 no 2_665
F23 H16 2.9700 no 2_655
F23 H17 2.7172 no 2_655
F23 H20A 3.2303 no 2_665
F23 H20B 3.5339 no 2_665
F24 H16 2.8507 no 2_655
F25 H5 3.3199 no 3_665
F25 H11 3.2855 no 3_655
F25 H12A 3.3801 no 3_665
O4 H4 3.0982 no 1_545
O4 H7 3.1404 no 1_545
O4 H10 3.1913 no 7_645
O4 H12B 3.5955 no 7_655
O4 H14 3.1353 no 7_645
O4 H17 3.3510 no 4_554
O4 H20A 3.3150 no 4_544
O4 H20B 2.4737 no 4_544
O26 H4 2.9637 no 7_655
O27 H4 3.3580 no 7_655
O28 H4 3.4776 no 7_665
O28 H5 3.1321 no 1_565
O28 H7 2.4054 no 7_665
O28 H11 3.3031 no 1_565
O29 H10 3.1500 no 7_645
O29 H12B 2.6023 no 7_655
O29 H14 2.7072 no 7_645
O29 H20B 3.0344 no 4_554
O29 H20C 3.0677 no 4_554
N30 H10 3.4725 no 7_645
N30 H12B 3.0509 no 7_655
N30 H14 3.2776 no 7_645
N30 H20B 3.2698 no 4_554
N30 H20C 3.5848 no 4_554
C3 H4 3.5608 no 7_655
C3 H7 3.4625 no 7_665
C4 H20B 2.9723 no 4_554
C5 H7 3.4499 no 7_655
C6 H20B 3.2037 no 4_554
C7 H11 3.2726 no 1_565
C9 H20C 3.5851 no 6_655
C10 H4 3.5328 no 7_655
C10 H12B 3.5920 no 1_545
C10 H20B 3.3247 no 6_655
C10 H20C 3.1781 no 6_655
C11 H7 3.2655 no 1_545
C12 H10 3.5841 no 1_565
C14 H20B 3.3299 no 6_655
C14 H20C 2.9555 no 6_655
C15 H20C 3.1645 no 6_655
C16 H16 3.4382 no 2_655
C16 H20A 3.1160 no 1_565
C17 H20A 3.0544 no 1_565
C17 H20C 3.5725 no 6_655
C19 H16 3.4075 no 2_655
C20 H14 3.5205 no 6_645
C21 H5 3.4917 no 3_655
C21 H11 3.4893 no 3_655
H4 O4 3.0982 no 1_565
H4 O26 2.9637 no 7_655
H4 O27 3.3580 no 7_655
H4 O28 3.4776 no 7_665
H4 C3 3.5608 no 7_655
H4 C10 3.5328 no 7_655
H4 H10 2.9296 no 7_655
H4 H12B 3.5376 no 7_655
H4 H20B 2.7665 no 4_554
H5 F3 2.9122 no 3_655
H5 F5 3.1405 no 3_655
H5 F25 3.3199 no 3_665
H5 O28 3.1321 no 1_545
H5 C21 3.4917 no 3_655
H7 O4 3.1404 no 1_565
H7 O28 2.4054 no 7_665
H7 C3 3.4625 no 7_665
H7 C5 3.4499 no 7_655
H7 C11 3.2655 no 1_565
H7 H7 2.9582 no 7_665
H7 H11 2.8883 no 1_565
H10 F22 3.2592 no 1_545
H10 O4 3.1913 no 7_645
H10 O29 3.1500 no 7_645
H10 N30 3.4725 no 7_645
H10 C12 3.5841 no 1_545
H10 H4 2.9296 no 7_655
H10 H12B 2.7472 no 1_545
H10 H20B 3.2719 no 6_655
H10 H20C 3.5675 no 6_655
H11 F3 2.6335 no 3_655
H11 F25 3.2855 no 3_655
H11 O28 3.3031 no 1_545
H11 C7 3.2726 no 1_545
H11 C21 3.4893 no 3_655
H11 H7 2.8883 no 1_545
H11 H17 3.5974 no 4_554
H12A F5 3.5528 no 1_565
H12A F5 2.9891 no 3_665
H12A F25 3.3801 no 3_665
H12B O4 3.5955 no 7_655
H12B O29 2.6023 no 7_655
H12B N30 3.0509 no 7_655
H12B C10 3.5920 no 1_565
H12B H4 3.5376 no 7_655
H12B H10 2.7472 no 1_565
H14 O4 3.1353 no 7_645
H14 O29 2.7072 no 7_645
H14 N30 3.2776 no 7_645
H14 C20 3.5205 no 6_655
H14 H16 3.5817 no 1_545
H14 H20A 3.4573 no 6_655
H14 H20B 3.2887 no 6_655
H14 H20C 3.2344 no 6_655
H16 F23 2.9700 no 2_655
H16 F24 2.8507 no 2_655
H16 C16 3.4382 no 2_655
H16 C19 3.4075 no 2_655
H16 H14 3.5817 no 1_565
H16 H16 2.8024 no 2_655
H16 H20A 3.1068 no 1_565
H17 F3 3.4594 no 2_655
H17 F22 3.5452 no 2_645
H17 F23 2.7172 no 2_655
H17 O4 3.3510 no 4_555
H17 H11 3.5974 no 4_555
H17 H20A 3.0066 no 1_565
H20A F23 3.2303 no 2_645
H20A O4 3.3150 no 4_545
H20A C16 3.1160 no 1_545
H20A C17 3.0544 no 1_545
H20A H14 3.4573 no 6_645
H20A H16 3.1068 no 1_545
H20A H17 3.0066 no 1_545
H20A H20C 3.1238 no 6_645
H20B F23 3.5339 no 2_645
H20B O4 2.4737 no 4_545
H20B O29 3.0344 no 4_555
H20B N30 3.2698 no 4_555
H20B C4 2.9723 no 4_555
H20B C6 3.2037 no 4_555
H20B C10 3.3247 no 6_645
H20B C14 3.3299 no 6_645
H20B H4 2.7665 no 4_555
H20B H10 3.2719 no 6_645
H20B H14 3.2887 no 6_645
H20C O29 3.0677 no 4_555
H20C N30 3.5848 no 4_555
H20C C9 3.5851 no 6_645
H20C C10 3.1781 no 6_645
H20C C14 2.9555 no 6_645
H20C C15 3.1645 no 6_645
H20C C17 3.5725 no 6_645
H20C H10 3.5675 no 6_645
H20C H14 3.2344 no 6_645
H20C H20A 3.1238 no 6_655
H20C H20C 3.5211 no 6_645
H20C H20C 3.5211 no 6_655

loop_
_geom_torsion_atom_site_label_1
_geom_torsion_atom_site_label_2
_geom_torsion_atom_site_label_3
_geom_torsion_atom_site_label_4
_geom_torsion
_geom_torsion_publ_flag
C20 O2 C15 C14 0.7(2) no
C20 O2 C15 C17 -178.37(14) no
C8 O26 C13 C8 0.00(7) no
C8 O26 C13 C12 116.71(12) no
C8 O26 C13 C18 -0.64(10) no
C8 O26 C13 C21 -116.04(12) no
C13 O26 C8 C9 -178.34(13) no
C13 O26 C8 C13 0.00(6) no
C13 O26 C8 C18 0.72(11) no
C3 O27 C12 C13 -164.46(11) no
C12 O27 C3 O28 -2.0(2) no
C12 O27 C3 C2 177.08(11) no
O4 N30 C6 C4 176.34(13) no
O4 N30 C6 C11 -2.6(2) no
O29 N30 C6 C4 -3.1(2) no
O29 N30 C6 C11 177.99(13) no
C3 C2 C5 C11 -178.62(13) no
C5 C2 C3 O27 2.8(2) no
C5 C2 C3 O28 -178.12(14) no
C3 C2 C7 C4 178.15(12) no
C7 C2 C3 O27 -175.37(13) no
C7 C2 C3 O28 3.7(2) no
C5 C2 C7 C4 -0.1(2) no
C7 C2 C5 C11 -0.5(2) no
C6 C4 C7 C2 0.4(2) no
C7 C4 C6 N30 -179.10(13) no
C7 C4 C6 C11 -0.2(2) no
C2 C5 C11 C6 0.7(2) no
N30 C6 C11 C5 178.58(12) no
C4 C6 C11 C5 -0.3(2) no
O26 C8 C9 C10 -4.3(2) no
O26 C8 C9 C16 175.22(12) no
O26 C8 C13 O26 0.00(6) no
O26 C8 C13 C12 -86.94(14) no
O26 C8 C13 C18 179.05(14) no
O26 C8 C13 C21 86.23(14) no
O26 C8 C18 C13 -0.71(11) no
O26 C8 C18 C19 173.82(18) no
C9 C8 C18 C13 177.9(2) no
C9 C8 C18 C19 -7.6(4) no
C18 C8 C9 C10 177.3(2) no
C18 C8 C9 C16 -3.2(3) no
C13 C8 C18 C13 0.00(6) no
C13 C8 C18 C19 174.5(3) no
C18 C8 C13 O26 -179.05(16) no
C18 C8 C13 C12 94.01(16) no
C18 C8 C13 C18 0.00(9) no
C18 C8 C13 C21 -92.82(16) no
C8 C9 C10 C14 179.40(13) no
C8 C9 C16 C17 -179.47(14) no
C10 C9 C16 C17 0.1(2) no
C16 C9 C10 C14 -0.1(2) no
C9 C10 C14 C15 -0.2(3) no
O27 C12 C13 O26 59.22(15) no
O27 C12 C13 C8 108.25(14) no
O27 C12 C13 C18 157.26(11) no
O27 C12 C13 C21 -65.40(16) no
O26 C13 C18 C8 0.67(10) no
O26 C13 C18 C19 -174.64(15) no
O26 C13 C21 F3 53.72(17) no
O26 C13 C21 F5 -68.15(17) no
O26 C13 C21 F25 172.35(11) no
C8 C13 C18 C8 0.00(7) no
C8 C13 C18 C19 -175.3(2) no
C8 C13 C21 F3 5.3(2) no
C8 C13 C21 F5 -116.57(15) no
C8 C13 C21 F25 123.93(14) no
C12 C13 C18 C8 -111.59(14) no
C12 C13 C18 C19 73.1(2) no
C12 C13 C21 F3 179.05(13) no
C12 C13 C21 F5 57.2(2) no
C12 C13 C21 F25 -62.33(18) no
C18 C13 C21 F3 -42.9(2) no
C18 C13 C21 F5 -164.77(14) no
C18 C13 C21 F25 75.73(18) no
C21 C13 C18 C8 111.20(14) no
C21 C13 C18 C19 -64.1(2) no
C10 C14 C15 O2 -178.45(15) no
C10 C14 C15 C17 0.6(3) no
O2 C15 C17 C16 178.45(14) no
C14 C15 C17 C16 -0.7(3) no
C9 C16 C17 C15 0.3(3) no
C8 C18 C19 F22 148.2(2) no
C8 C18 C19 F23 -93.0(2) no
C8 C18 C19 F24 27.4(3) no
C13 C18 C19 F22 -39.1(2) no
C13 C18 C19 F23 79.6(2) no
C13 C18 C19 F24 -159.93(15) no
